data_4345069
loop_
_publ_author_name
'Botezat, Olga'
'van Leusen, Jan'
'Kravtsov, Victor Ch'
'K\"ogerler, Paul'
'Baca, Svetlana G.'

_publ_section_title
;
 Ultralarge 3d/4f Coordination Wheels: From Carboxylate/Amino
 Alcohol-Supported {Fe4Ln2} to {Fe18Ln6} Rings.
;
_journal_issue 4
_journal_name_full 'Inorganic chemistry'
_journal_page_first 1814
_journal_page_last 1822
_journal_paper_doi 10.1021/acs.inorgchem.6b02100
_journal_volume 56
_journal_year 2017
_chemical_formula_sum 'C54 H106 Fe4 N16 O24 Tb2'
_chemical_formula_weight 1904.78
_chemical_name_systematic
;
 ?
;
_space_group_crystal_system triclinic
_space_group_IT_number 2
_space_group_name_Hall '-P 1'
_space_group_name_H-M_alt 'P -1'
_symmetry_space_group_name_Hall '-P 1'
_symmetry_space_group_name_H-M 'P -1'
_atom_sites_solution_hydrogens mixed
_audit_creation_method SHELXL-2013
_cell_angle_alpha 115.683(10)
_cell_angle_beta 101.128(9)
_cell_angle_gamma 99.194(8)
_cell_formula_units_Z 1
_cell_length_a 12.4023(13)
_cell_length_b 13.4737(13)
_cell_length_c 13.6951(15)
_cell_measurement_reflns_used 3279
_cell_measurement_temperature 100(2)
_cell_measurement_theta_max 22.8080
_cell_measurement_theta_min 3.0490
_cell_volume 1945.5(4)
_computing_cell_refinement
;
CrysAlisPro, Agilent Technologies,
Version 1.171.36.28 (release 01-02-2013 CrysAlis171 .NET)
(compiled Feb  1 2013,16:14:44)
;
_computing_data_collection
;
CrysAlisPro, Agilent Technologies,
Version 1.171.36.28 (release 01-02-2013 CrysAlis171 .NET)
(compiled Feb  1 2013,16:14:44)
;
_computing_data_reduction
;
CrysAlisPro, Agilent Technologies,
Version 1.171.36.28 (release 01-02-2013 CrysAlis171 .NET)
(compiled Feb  1 2013,16:14:44)
;
_computing_structure_refinement 'SHELXL-2013 (Sheldrick, 2013)'
_diffrn_ambient_temperature 100(2)
_diffrn_detector_area_resol_mean 10.4623
_diffrn_measured_fraction_theta_full 0.972
_diffrn_measured_fraction_theta_max 0.997
_diffrn_measurement_device_type 'SuperNova, Dual, Cu at zero, Atlas'
_diffrn_radiation_type MoK\a
_diffrn_radiation_wavelength 0.71073
_diffrn_reflns_av_R_equivalents 0.0963
_diffrn_reflns_av_unetI/netI 0.1294
_diffrn_reflns_Laue_measured_fraction_full 0.972
_diffrn_reflns_Laue_measured_fraction_max 0.997
_diffrn_reflns_limit_h_max 14
_diffrn_reflns_limit_h_min -14
_diffrn_reflns_limit_k_max 15
_diffrn_reflns_limit_k_min -16
_diffrn_reflns_limit_l_max 16
_diffrn_reflns_limit_l_min -16
_diffrn_reflns_number 21615
_diffrn_reflns_point_group_measured_fraction_full 0.972
_diffrn_reflns_point_group_measured_fraction_max 0.997
_diffrn_reflns_theta_full 25.242
_diffrn_reflns_theta_max 24.999
_diffrn_reflns_theta_min 3.064
_diffrn_source 'SuperNova (Mo) X-ray Source'
_exptl_absorpt_coefficient_mu 2.598
_exptl_absorpt_correction_T_max 0.8531
_exptl_absorpt_correction_T_min 0.7008
_exptl_absorpt_correction_type analytical
_exptl_absorpt_process_details
;
CrysAlisPro, Agilent Technologies,
Version 1.171.36.28 (release 01-02-2013 CrysAlis171 .NET)
(compiled Feb  1 2013,16:14:44)
Analytical numeric absorption correction using a multifaceted crystal
            model based on expressions derived by R.C. Clark & J.S. Reid.
(Clark, R. C. & Reid, J. S. (1995). Acta Cryst. A51, 887-897)
;
_exptl_crystal_colour yellow
_exptl_crystal_density_diffrn 1.626
_exptl_crystal_description plate
_exptl_crystal_F_000 968
_exptl_crystal_size_max 0.147
_exptl_crystal_size_mid 0.090
_exptl_crystal_size_min 0.063
_refine_diff_density_max 1.755
_refine_diff_density_min -1.233
_refine_diff_density_rms 0.150
_refine_ls_extinction_method none
_refine_ls_goodness_of_fit_ref 1.033
_refine_ls_hydrogen_treatment constr
_refine_ls_matrix_type full
_refine_ls_number_parameters 472
_refine_ls_number_reflns 6831
_refine_ls_number_restraints 47
_refine_ls_restrained_S_all 1.032
_refine_ls_R_factor_all 0.1256
_refine_ls_R_factor_gt 0.0710
_refine_ls_shift/su_max 0.001
_refine_ls_shift/su_mean 0.000
_refine_ls_structure_factor_coef Fsqd
_refine_ls_weighting_details
;
 w=1/[\s^2^(Fo^2^)+(0.0507P)^2^+4.8697P]
 where P=(Fo^2^+2Fc^2^)/3
;
_refine_ls_weighting_scheme calc
_refine_ls_wR_factor_gt 0.1289
_refine_ls_wR_factor_ref 0.1491
_reflns_Friedel_coverage 0.000
_reflns_number_gt 4376
_reflns_number_total 6831
_reflns_threshold_expression 'I > 2\s(I)'
_cod_data_source_file ic6b02100_si_005.cif
_cod_data_source_block SB502
_cod_depositor_comments 'Adding full bibliography for 4345065--4345072.cif.'
_cod_database_code 4345069
_shelx_space_group_comment
;
The symmetry employed for this shelxl refinement is uniquely defined
by the following loop, which should always be used as a source of
symmetry information in preference to the above space-group names.
They are only intended as comments.
;
_shelxl_version_number 2013-2

loop_
_space_group_symop_operation_xyz
'x, y, z'
'-x, -y, -z'

loop_
_atom_site_label
_atom_site_type_symbol
_atom_site_fract_x
_atom_site_fract_y
_atom_site_fract_z
_atom_site_U_iso_or_equiv
_atom_site_adp_type
_atom_site_occupancy
_atom_site_site_symmetry_order
_atom_site_calc_flag
_atom_site_refinement_flags_posn
_atom_site_refinement_flags_adp
_atom_site_refinement_flags_occupancy
_atom_site_disorder_assembly
_atom_site_disorder_group
Tb1 Tb 0.50495(5) 0.17636(4) 0.27217(4) 0.03615(19) Uani 1 1 d . . . . .
Fe1 Fe 0.31673(13) -0.08503(11) 0.10550(11) 0.0331(4) Uani 1 1 d . . . . .
Fe2 Fe 0.68803(13) 0.25677(11) 0.14867(11) 0.0333(4) Uani 1 1 d . . . . .
C1 C 0.1636(10) -0.0425(9) 0.2594(9) 0.045(3) Uani 1 1 d . . . . .
C2 C 0.0400(10) -0.0937(9) 0.2507(9) 0.046(3) Uani 1 1 d . . . . .
C3 C 0.0245(11) -0.0518(11) 0.3680(9) 0.072(4) Uani 1 1 d . . . . .
H3A H 0.0770 -0.0746 0.4124 0.109 Uiso 1 1 calc R U . . .
H3B H -0.0544 -0.0856 0.3612 0.109 Uiso 1 1 calc R U . . .
H3C H 0.0410 0.0319 0.4062 0.109 Uiso 1 1 calc R U . . .
C4 C 0.0142(11) -0.2232(9) 0.1893(11) 0.072(4) Uani 1 1 d . . . . .
H4A H 0.0273 -0.2485 0.1150 0.108 Uiso 1 1 calc R U . . .
H4B H -0.0658 -0.2573 0.1793 0.108 Uiso 1 1 calc R U . . .
H4C H 0.0643 -0.2474 0.2341 0.108 Uiso 1 1 calc R U . . .
C5 C -0.0389(13) -0.0585(14) 0.1798(13) 0.099(5) Uani 1 1 d . . . . .
H5A H -0.0286 0.0242 0.2216 0.149 Uiso 1 1 calc R U . . .
H5B H -0.1184 -0.0992 0.1638 0.149 Uiso 1 1 calc R U . . .
H5C H -0.0207 -0.0779 0.1083 0.149 Uiso 1 1 calc R U . . .
C6 C 0.6955(9) 0.3346(9) -0.0275(9) 0.043(3) Uani 1 1 d . . . . .
C7 C 0.7096(13) 0.4337(10) -0.0539(9) 0.071(4) Uani 1 1 d D . . . .
C8 C 0.6720(12) 0.5312(9) 0.0192(11) 0.069(4) Uani 1 1 d . . . . .
H8A H 0.7337 0.5811 0.0899 0.104 Uiso 1 1 calc R U . . .
H8B H 0.6044 0.5024 0.0365 0.104 Uiso 1 1 calc DR U . . .
H8C H 0.6530 0.5747 -0.0202 0.104 Uiso 1 1 calc R U . . .
C9 C 0.8423(14) 0.4830(16) -0.014(2) 0.093(6) Uani 0.68(2) 1 d D U P A 1
H9A H 0.8625 0.5437 -0.0339 0.140 Uiso 0.68(2) 1 calc R U P A 1
H9B H 0.8769 0.4217 -0.0512 0.140 Uiso 0.68(2) 1 calc R U P A 1
H9C H 0.8707 0.5146 0.0685 0.140 Uiso 0.68(2) 1 calc R U P A 1
C9' C 0.792(5) 0.435(4) -0.124(5) 0.089(6) Uani 0.32(2) 1 d D U P A 2
H9'1 H 0.7840 0.4920 -0.1491 0.134 Uiso 0.32(2) 1 calc R U P A 2
H9'2 H 0.7732 0.3592 -0.1897 0.134 Uiso 0.32(2) 1 calc R U P A 2
H9'3 H 0.8703 0.4551 -0.0768 0.134 Uiso 0.32(2) 1 calc R U P A 2
C10 C 0.703(4) 0.393(2) -0.1783(14) 0.088(6) Uani 0.49(2) 1 d D U P A 1
H10A H 0.6230 0.3615 -0.2246 0.132 Uiso 0.49(2) 1 calc R U P A 1
H10B H 0.7431 0.3331 -0.2031 0.132 Uiso 0.49(2) 1 calc R U P A 1
H10C H 0.7395 0.4573 -0.1870 0.132 Uiso 0.49(2) 1 calc R U P A 1
C10' C 0.6035(19) 0.3850(18) -0.1602(18) 0.090(6) Uani 0.51(2) 1 d D U P A 2
H10D H 0.5342 0.3898 -0.1363 0.135 Uiso 0.51(2) 1 calc DR U P A 2
H10E H 0.5975 0.3048 -0.2112 0.135 Uiso 0.51(2) 1 calc R U P A 2
H10F H 0.6124 0.4299 -0.2000 0.135 Uiso 0.51(2) 1 calc R U P A 2
C11 C 0.8293(10) 0.4646(10) 0.3644(11) 0.060(3) Uani 1 1 d . . . . .
C12 C 0.9129(12) 0.5751(11) 0.3840(11) 0.067(4) Uani 1 1 d . . . . .
C13 C 0.8398(12) 0.6301(11) 0.3271(11) 0.080(4) Uani 1 1 d . . . . .
H13A H 0.8096 0.5782 0.2453 0.121 Uiso 1 1 calc R U . . .
H13B H 0.8875 0.7030 0.3410 0.121 Uiso 1 1 calc R U . . .
H13C H 0.7761 0.6437 0.3593 0.121 Uiso 1 1 calc R U . . .
C14 C 1.0047(12) 0.5364(11) 0.3210(12) 0.084(5) Uani 1 1 d . . . . .
H14A H 1.0655 0.5260 0.3702 0.126 Uiso 1 1 calc R U . . .
H14B H 1.0375 0.5951 0.3029 0.126 Uiso 1 1 calc R U . . .
H14C H 0.9681 0.4638 0.2508 0.126 Uiso 1 1 calc R U . . .
C15 C 0.9607(11) 0.6611(9) 0.5096(10) 0.068(4) Uani 1 1 d . . . . .
H15A H 0.8978 0.6718 0.5433 0.102 Uiso 1 1 calc R U . . .
H15B H 1.0023 0.7344 0.5191 0.102 Uiso 1 1 calc R U . . .
H15C H 1.0129 0.6323 0.5474 0.102 Uiso 1 1 calc R U . . .
C16 C 0.5743(9) 0.0463(8) 0.4243(8) 0.042(3) Uani 1 1 d . . . . .
H16A H 0.5349 0.0903 0.4776 0.051 Uiso 1 1 calc R U . . .
H16B H 0.6232 0.0138 0.4617 0.051 Uiso 1 1 calc R U . . .
C17 C 0.4862(9) -0.0505(8) 0.3171(8) 0.040(3) Uani 1 1 d . . . . .
H17A H 0.5220 -0.1109 0.2776 0.048 Uiso 1 1 calc R U . . .
H17B H 0.4231 -0.0848 0.3372 0.048 Uiso 1 1 calc R U . . .
C18 C 0.7173(10) 0.0649(8) 0.3278(9) 0.044(3) Uani 1 1 d . . . . .
H18A H 0.6718 -0.0145 0.2716 0.053 Uiso 1 1 calc R U . . .
H18B H 0.7844 0.0611 0.3772 0.053 Uiso 1 1 calc R U . . .
C19 C 0.7573(9) 0.1272(8) 0.2667(8) 0.038(3) Uani 1 1 d . . . . .
H19A H 0.8187 0.1981 0.3213 0.046 Uiso 1 1 calc R U . . .
H19B H 0.7889 0.0781 0.2081 0.046 Uiso 1 1 calc R U . . .
C20 C 0.7185(9) 0.2281(8) 0.5027(8) 0.041(3) Uani 1 1 d . . . . .
H20A H 0.7905 0.2571 0.4907 0.049 Uiso 1 1 calc R U . . .
H20B H 0.7383 0.2076 0.5638 0.049 Uiso 1 1 calc R U . . .
C21 C 0.6594(10) 0.3213(9) 0.5396(9) 0.052(3) Uani 1 1 d . . . . .
H21A H 0.5959 0.2986 0.5664 0.062 Uiso 1 1 calc R U . . .
H21B H 0.7140 0.3924 0.6035 0.062 Uiso 1 1 calc R U . . .
C22 C 0.2931(9) 0.2380(8) 0.1357(8) 0.044(3) Uani 1 1 d . . . . .
H22A H 0.3386 0.2544 0.0899 0.052 Uiso 1 1 calc R U . . .
H22B H 0.2264 0.2691 0.1302 0.052 Uiso 1 1 calc R U . . .
C23 C 0.2521(10) 0.1095(8) 0.0898(9) 0.046(3) Uani 1 1 d . . . . .
H23A H 0.1907 0.0918 0.1213 0.056 Uiso 1 1 calc R U . . .
H23B H 0.2205 0.0710 0.0063 0.056 Uiso 1 1 calc R U . . .
C24 C 0.4361(10) 0.4083(8) 0.2911(10) 0.052(3) Uani 1 1 d . . . . .
H24A H 0.4769 0.4459 0.3731 0.063 Uiso 1 1 calc R U . . .
H24B H 0.3870 0.4554 0.2787 0.063 Uiso 1 1 calc R U . . .
C25 C 0.5237(10) 0.4026(8) 0.2246(9) 0.046(3) Uani 1 1 d . . . . .
H25A H 0.4864 0.3914 0.1485 0.055 Uiso 1 1 calc R U . . .
H25B H 0.5859 0.4750 0.2651 0.055 Uiso 1 1 calc R U . . .
C26 C 0.2903(10) 0.3015(9) 0.3327(9) 0.050(3) Uani 1 1 d . . . . .
H26A H 0.2685 0.3742 0.3570 0.060 Uiso 1 1 calc R U . . .
H26B H 0.2194 0.2375 0.2905 0.060 Uiso 1 1 calc R U . . .
C27 C 0.3502(10) 0.2961(8) 0.4334(9) 0.049(3) Uani 1 1 d . . . . .
H27A H 0.4122 0.3679 0.4833 0.059 Uiso 1 1 calc R U . . .
H27B H 0.2959 0.2902 0.4763 0.059 Uiso 1 1 calc R U . . .
N1 N 0.6470(7) 0.1241(6) 0.3970(6) 0.036(2) Uani 1 1 d . . . . .
N2 N 0.3641(8) 0.2942(7) 0.2562(7) 0.044(2) Uani 1 1 d . . . . .
N3 N 0.2086(8) -0.1711(6) -0.0595(6) 0.032(2) Uani 1 1 d . . . . .
N4 N 0.1022(12) -0.2003(9) -0.0901(8) 0.067(3) Uani 1 1 d . . . . .
N5 N 0.0057(12) -0.2214(14) -0.1179(11) 0.125(6) Uani 1 1 d . . . . .
N6 N 0.4289(8) -0.1272(7) 0.0051(7) 0.0439(18) Uani 1 1 d . . . . .
N7 N 0.5160(10) -0.1517(7) 0.0416(7) 0.0439(18) Uani 1 1 d . . . . .
N8 N 0.5996(10) -0.1750(9) 0.0802(8) 0.067(3) Uani 1 1 d . . . . .
O1 O 0.1828(6) -0.0767(5) 0.1640(5) 0.0423(18) Uani 1 1 d . . . . .
O2 O 0.2307(7) 0.0271(6) 0.3530(6) 0.058(2) Uani 1 1 d . . . . .
O3 O 0.6920(6) 0.3589(5) 0.0721(5) 0.0416(18) Uani 1 1 d . . . . .
O4 O 0.6923(6) 0.2369(5) -0.1040(5) 0.0396(18) Uani 1 1 d . . . . .
O5 O 0.8201(7) 0.3743(5) 0.2730(6) 0.050(2) Uani 1 1 d . . . . .
O6 O 0.7809(7) 0.4802(6) 0.4423(6) 0.056(2) Uani 1 1 d . . . . .
O7 O 0.4422(6) -0.0077(5) 0.2444(5) 0.0382(17) Uani 1 1 d . . . . .
O8 O 0.6657(6) 0.1547(5) 0.2157(5) 0.0352(17) Uani 1 1 d . . . . .
O9 O 0.6153(6) 0.3424(5) 0.4478(5) 0.0432(19) Uani 1 1 d . . . . .
H9 H 0.6623 0.3998 0.4464 0.052 Uiso 1 1 d R U . . .
O10 O 0.3445(6) 0.0685(5) 0.1202(5) 0.0317(16) Uani 1 1 d . . . . .
O11 O 0.5690(6) 0.3091(5) 0.2146(5) 0.0380(17) Uani 1 1 d . . . . .
O12 O 0.3979(6) 0.2008(5) 0.4045(5) 0.0415(18) Uani 1 1 d . . . . .
H12 H 0.3456 0.1366 0.3874 0.050 Uiso 1 1 d R U . . .

loop_
_atom_site_aniso_label
_atom_site_aniso_U_11
_atom_site_aniso_U_22
_atom_site_aniso_U_33
_atom_site_aniso_U_23
_atom_site_aniso_U_13
_atom_site_aniso_U_12
Tb1 0.0472(4) 0.0355(3) 0.0311(3) 0.0159(2) 0.0257(2) 0.0082(2)
Fe1 0.0434(10) 0.0325(8) 0.0272(7) 0.0146(7) 0.0209(7) 0.0067(7)
Fe2 0.0459(10) 0.0295(8) 0.0283(7) 0.0145(7) 0.0217(7) 0.0047(7)
C1 0.056(8) 0.054(7) 0.034(6) 0.027(6) 0.017(6) 0.014(6)
C2 0.051(8) 0.044(6) 0.057(7) 0.027(6) 0.036(6) 0.012(6)
C3 0.060(9) 0.091(10) 0.057(8) 0.026(7) 0.041(7) -0.002(8)
C4 0.057(9) 0.059(8) 0.096(10) 0.032(8) 0.040(8) 0.001(7)
C5 0.079(12) 0.158(15) 0.137(14) 0.113(13) 0.069(11) 0.057(11)
C6 0.052(8) 0.042(7) 0.048(7) 0.026(6) 0.031(6) 0.011(6)
C7 0.131(14) 0.050(7) 0.050(7) 0.034(7) 0.046(8) 0.016(8)
C8 0.089(11) 0.050(7) 0.087(10) 0.040(7) 0.044(8) 0.025(7)
C9 0.136(15) 0.067(9) 0.129(12) 0.066(10) 0.095(11) 0.037(9)
C9' 0.138(15) 0.066(9) 0.122(12) 0.071(9) 0.092(11) 0.039(10)
C10 0.142(15) 0.064(9) 0.119(12) 0.073(9) 0.088(11) 0.043(10)
C10' 0.147(15) 0.063(10) 0.120(12) 0.071(10) 0.081(12) 0.050(10)
C11 0.041(8) 0.058(8) 0.075(9) 0.031(8) 0.015(7) 0.000(6)
C12 0.069(10) 0.075(9) 0.080(9) 0.056(8) 0.034(8) 0.010(8)
C13 0.093(12) 0.076(9) 0.088(10) 0.052(9) 0.035(9) 0.014(8)
C14 0.067(10) 0.089(10) 0.113(12) 0.058(9) 0.052(9) 0.008(8)
C15 0.054(9) 0.045(7) 0.061(8) -0.008(6) 0.011(7) 0.005(6)
C16 0.048(8) 0.055(7) 0.038(6) 0.033(6) 0.022(5) 0.010(6)
C17 0.053(8) 0.041(6) 0.039(6) 0.027(5) 0.022(6) 0.008(6)
C18 0.055(8) 0.045(6) 0.050(7) 0.027(6) 0.040(6) 0.019(6)
C19 0.046(7) 0.042(6) 0.040(6) 0.022(5) 0.029(5) 0.019(5)
C20 0.040(7) 0.051(7) 0.040(6) 0.025(6) 0.023(5) 0.009(6)
C21 0.056(8) 0.053(7) 0.045(7) 0.016(6) 0.038(6) 0.008(6)
C22 0.048(8) 0.048(7) 0.049(7) 0.027(6) 0.028(6) 0.020(6)
C23 0.048(8) 0.055(7) 0.044(6) 0.027(6) 0.021(6) 0.017(6)
C24 0.063(9) 0.034(6) 0.062(7) 0.015(6) 0.037(7) 0.017(6)
C25 0.055(8) 0.042(6) 0.041(6) 0.021(5) 0.016(6) 0.010(6)
C26 0.052(8) 0.055(7) 0.059(7) 0.029(6) 0.042(6) 0.023(6)
C27 0.052(8) 0.039(6) 0.049(7) 0.007(6) 0.040(6) 0.003(6)
N1 0.049(6) 0.036(5) 0.026(4) 0.015(4) 0.020(4) 0.002(4)
N2 0.059(7) 0.040(5) 0.050(6) 0.025(5) 0.038(5) 0.019(5)
N3 0.037(6) 0.037(5) 0.026(4) 0.018(4) 0.015(4) 0.002(4)
N4 0.078(10) 0.077(8) 0.032(6) 0.012(5) 0.030(6) 0.008(8)
N5 0.048(9) 0.174(15) 0.085(10) 0.008(9) 0.028(8) 0.004(10)
N6 0.056(6) 0.044(4) 0.037(4) 0.020(3) 0.027(4) 0.009(4)
N7 0.056(6) 0.044(4) 0.037(4) 0.020(3) 0.027(4) 0.009(4)
N8 0.060(8) 0.090(8) 0.048(6) 0.020(6) 0.021(6) 0.044(7)
O1 0.052(5) 0.053(4) 0.027(4) 0.016(3) 0.030(3) 0.013(4)
O2 0.061(6) 0.068(5) 0.039(5) 0.022(4) 0.028(4) -0.005(5)
O3 0.062(5) 0.038(4) 0.034(4) 0.022(3) 0.027(4) 0.009(4)
O4 0.053(5) 0.035(4) 0.038(4) 0.022(4) 0.024(4) 0.005(3)
O5 0.077(6) 0.029(4) 0.036(4) 0.007(4) 0.024(4) 0.008(4)
O6 0.057(6) 0.068(5) 0.056(5) 0.035(4) 0.036(4) 0.013(4)
O7 0.053(5) 0.038(4) 0.031(4) 0.021(3) 0.022(3) 0.005(3)
O8 0.050(5) 0.033(4) 0.032(4) 0.020(3) 0.024(3) 0.008(3)
O9 0.050(5) 0.041(4) 0.041(4) 0.018(4) 0.030(4) 0.003(4)
O10 0.043(5) 0.032(4) 0.028(3) 0.015(3) 0.020(3) 0.014(3)
O11 0.055(5) 0.030(4) 0.039(4) 0.018(3) 0.031(4) 0.015(3)
O12 0.048(5) 0.043(4) 0.034(4) 0.014(3) 0.027(3) 0.008(4)

loop_
_atom_type_symbol
_atom_type_description
_atom_type_scat_dispersion_real
_atom_type_scat_dispersion_imag
_atom_type_scat_source
C C 0.0033 0.0016 'International Tables Vol C Tables 4.2.6.8 and 6.1.1.4'
H H 0.0000 0.0000 'International Tables Vol C Tables 4.2.6.8 and 6.1.1.4'
N N 0.0061 0.0033 'International Tables Vol C Tables 4.2.6.8 and 6.1.1.4'
O O 0.0106 0.0060 'International Tables Vol C Tables 4.2.6.8 and 6.1.1.4'
Fe Fe 0.3463 0.8444 'International Tables Vol C Tables 4.2.6.8 and 6.1.1.4'
Tb Tb -0.1723 4.1537 'International Tables Vol C Tables 4.2.6.8 and 6.1.1.4'

loop_
_geom_angle_atom_site_label_1
_geom_angle_atom_site_label_2
_geom_angle_atom_site_label_3
_geom_angle
_geom_angle_site_symmetry_1
_geom_angle_site_symmetry_3
O8 Tb1 O10 110.2(2) . .
O8 Tb1 O7 96.8(2) . .
O10 Tb1 O7 67.4(2) . .
O8 Tb1 O11 67.4(2) . .
O10 Tb1 O11 97.0(2) . .
O7 Tb1 O11 153.3(2) . .
O8 Tb1 O12 152.8(2) . .
O10 Tb1 O12 92.2(2) . .
O7 Tb1 O12 77.3(2) . .
O11 Tb1 O12 126.6(2) . .
O8 Tb1 O9 91.0(2) . .
O10 Tb1 O9 154.1(2) . .
O7 Tb1 O9 126.4(2) . .
O11 Tb1 O9 77.0(2) . .
O12 Tb1 O9 72.6(2) . .
O8 Tb1 N2 133.1(2) . .
O10 Tb1 N2 67.8(2) . .
O7 Tb1 N2 121.6(3) . .
O11 Tb1 N2 66.5(2) . .
O12 Tb1 N2 69.0(2) . .
O9 Tb1 N2 86.9(3) . .
O8 Tb1 N1 67.5(2) . .
O10 Tb1 N1 132.6(2) . .
O7 Tb1 N1 66.1(2) . .
O11 Tb1 N1 121.5(2) . .
O12 Tb1 N1 86.2(2) . .
O9 Tb1 N1 68.6(2) . .
N2 Tb1 N1 149.6(2) . .
O8 Tb1 Fe1 103.36(15) . .
O10 Tb1 Fe1 33.99(15) . .
O7 Tb1 Fe1 33.61(17) . .
O11 Tb1 Fe1 126.35(16) . .
O12 Tb1 Fe1 86.43(16) . .
O9 Tb1 Fe1 155.81(15) . .
N2 Tb1 Fe1 96.8(2) . .
N1 Tb1 Fe1 98.79(16) . .
O8 Tb1 Fe2 34.16(15) . .
O10 Tb1 Fe2 101.33(14) . .
O7 Tb1 Fe2 125.06(15) . .
O11 Tb1 Fe2 33.87(15) . .
O12 Tb1 Fe2 157.02(15) . .
O9 Tb1 Fe2 87.74(14) . .
N2 Tb1 Fe2 98.93(17) . .
N1 Tb1 Fe2 97.80(16) . .
Fe1 Tb1 Fe2 115.05(3) . .
O7 Fe1 O10 82.1(3) . .
O7 Fe1 O1 101.8(3) . .
O10 Fe1 O1 95.2(3) . .
O7 Fe1 O4 91.1(3) . 2_655
O10 Fe1 O4 172.9(3) . 2_655
O1 Fe1 O4 88.3(3) . 2_655
O7 Fe1 N3 168.2(3) . .
O10 Fe1 N3 96.8(3) . .
O1 Fe1 N3 90.0(3) . .
O4 Fe1 N3 89.4(3) 2_655 .
O7 Fe1 N6 92.0(3) . .
O10 Fe1 N6 91.1(3) . .
O1 Fe1 N6 165.5(3) . .
O4 Fe1 N6 86.9(3) 2_655 .
N3 Fe1 N6 76.3(3) . .
O7 Fe1 Tb1 41.42(17) . .
O10 Fe1 Tb1 40.98(19) . .
O1 Fe1 Tb1 104.95(19) . .
O4 Fe1 Tb1 132.0(2) 2_655 .
N3 Fe1 Tb1 135.2(2) . .
N6 Fe1 Tb1 88.4(2) . .
O11 Fe2 O5 97.8(3) . .
O11 Fe2 O8 81.9(3) . .
O5 Fe2 O8 96.7(3) . .
O11 Fe2 O3 93.6(3) . .
O5 Fe2 O3 88.3(3) . .
O8 Fe2 O3 173.7(3) . .
O11 Fe2 N3 169.0(3) . 2_655
O5 Fe2 N3 92.5(3) . 2_655
O8 Fe2 N3 93.1(3) . 2_655
O3 Fe2 N3 90.6(3) . 2_655
O11 Fe2 N6 93.7(3) . 2_655
O5 Fe2 N6 167.7(3) . 2_655
O8 Fe2 N6 89.2(3) . 2_655
O3 Fe2 N6 86.6(3) . 2_655
N3 Fe2 N6 76.5(3) 2_655 2_655
O11 Fe2 Tb1 42.00(17) . .
O5 Fe2 Tb1 106.1(2) . .
O8 Fe2 Tb1 40.7(2) . .
O3 Fe2 Tb1 134.0(2) . .
N3 Fe2 Tb1 130.8(2) 2_655 .
N6 Fe2 Tb1 85.3(2) 2_655 .
O2 C1 O1 127.3(11) . .
O2 C1 C2 119.3(9) . .
O1 C1 C2 113.4(10) . .
C4 C2 C5 108.4(11) . .
C4 C2 C3 110.6(9) . .
C5 C2 C3 111.0(10) . .
C4 C2 C1 108.4(9) . .
C5 C2 C1 108.0(9) . .
C3 C2 C1 110.3(10) . .
C2 C3 H3A 109.5 . .
C2 C3 H3B 109.5 . .
H3A C3 H3B 109.5 . .
C2 C3 H3C 109.5 . .
H3A C3 H3C 109.5 . .
H3B C3 H3C 109.5 . .
C2 C4 H4A 109.5 . .
C2 C4 H4B 109.5 . .
H4A C4 H4B 109.5 . .
C2 C4 H4C 109.5 . .
H4A C4 H4C 109.5 . .
H4B C4 H4C 109.5 . .
C2 C5 H5A 109.5 . .
C2 C5 H5B 109.5 . .
H5A C5 H5B 109.5 . .
C2 C5 H5C 109.5 . .
H5A C5 H5C 109.5 . .
H5B C5 H5C 109.5 . .
O4 C6 O3 125.7(9) . .
O4 C6 C7 118.1(8) . .
O3 C6 C7 116.1(9) . .
C8 C7 C6 114.6(9) . .
C8 C7 C9' 127.2(18) . .
C6 C7 C9' 115.2(18) . .
C8 C7 C10 126.7(15) . .
C6 C7 C10 111.4(12) . .
C8 C7 C9 102.8(12) . .
C6 C7 C9 102.0(11) . .
C10 C7 C9 92.5(19) . .
C8 C7 C10' 96.0(14) . .
C6 C7 C10' 100.1(12) . .
C9' C7 C10' 92(3) . .
C7 C8 H8A 109.5 . .
C7 C8 H8B 109.5 . .
H8A C8 H8B 109.5 . .
C7 C8 H8C 109.5 . .
H8A C8 H8C 109.5 . .
H8B C8 H8C 109.5 . .
C7 C9 H9A 109.5 . .
C7 C9 H9B 109.5 . .
H9A C9 H9B 109.5 . .
C7 C9 H9C 109.5 . .
H9A C9 H9C 109.5 . .
H9B C9 H9C 109.5 . .
C7 C9' H9'1 109.5 . .
C7 C9' H9'2 109.5 . .
H9'1 C9' H9'2 109.5 . .
C7 C9' H9'3 109.5 . .
H9'1 C9' H9'3 109.5 . .
H9'2 C9' H9'3 109.5 . .
C7 C10 H10A 109.5 . .
C7 C10 H10B 109.5 . .
H10A C10 H10B 109.5 . .
C7 C10 H10C 109.5 . .
H10A C10 H10C 109.5 . .
H10B C10 H10C 109.5 . .
C7 C10' H10D 109.5 . .
C7 C10' H10E 109.5 . .
H10D C10' H10E 109.5 . .
C7 C10' H10F 109.5 . .
H10D C10' H10F 109.5 . .
H10E C10' H10F 109.5 . .
O6 C11 O5 131.3(10) . .
O6 C11 C12 114.1(10) . .
O5 C11 C12 114.7(11) . .
C15 C12 C11 111.0(10) . .
C15 C12 C13 107.0(11) . .
C11 C12 C13 105.9(11) . .
C15 C12 C14 115.5(11) . .
C11 C12 C14 107.0(10) . .
C13 C12 C14 109.9(10) . .
C12 C13 H13A 109.5 . .
C12 C13 H13B 109.5 . .
H13A C13 H13B 109.5 . .
C12 C13 H13C 109.5 . .
H13A C13 H13C 109.5 . .
H13B C13 H13C 109.5 . .
C12 C14 H14A 109.5 . .
C12 C14 H14B 109.5 . .
H14A C14 H14B 109.5 . .
C12 C14 H14C 109.5 . .
H14A C14 H14C 109.5 . .
H14B C14 H14C 109.5 . .
C12 C15 H15A 109.5 . .
C12 C15 H15B 109.5 . .
H15A C15 H15B 109.5 . .
C12 C15 H15C 109.5 . .
H15A C15 H15C 109.5 . .
H15B C15 H15C 109.5 . .
N1 C16 C17 110.7(7) . .
N1 C16 H16A 109.5 . .
C17 C16 H16A 109.5 . .
N1 C16 H16B 109.5 . .
C17 C16 H16B 109.5 . .
H16A C16 H16B 108.1 . .
O7 C17 C16 109.8(7) . .
O7 C17 H17A 109.7 . .
C16 C17 H17A 109.7 . .
O7 C17 H17B 109.7 . .
C16 C17 H17B 109.7 . .
H17A C17 H17B 108.2 . .
N1 C18 C19 110.8(8) . .
N1 C18 H18A 109.5 . .
C19 C18 H18A 109.5 . .
N1 C18 H18B 109.5 . .
C19 C18 H18B 109.5 . .
H18A C18 H18B 108.1 . .
O8 C19 C18 110.0(8) . .
O8 C19 H19A 109.7 . .
C18 C19 H19A 109.7 . .
O8 C19 H19B 109.7 . .
C18 C19 H19B 109.7 . .
H19A C19 H19B 108.2 . .
N1 C20 C21 112.5(9) . .
N1 C20 H20A 109.1 . .
C21 C20 H20A 109.1 . .
N1 C20 H20B 109.1 . .
C21 C20 H20B 109.1 . .
H20A C20 H20B 107.8 . .
O9 C21 C20 110.7(8) . .
O9 C21 H21A 109.5 . .
C20 C21 H21A 109.5 . .
O9 C21 H21B 109.5 . .
C20 C21 H21B 109.5 . .
H21A C21 H21B 108.1 . .
N2 C22 C23 110.2(8) . .
N2 C22 H22A 109.6 . .
C23 C22 H22A 109.6 . .
N2 C22 H22B 109.6 . .
C23 C22 H22B 109.6 . .
H22A C22 H22B 108.1 . .
O10 C23 C22 109.8(9) . .
O10 C23 H23A 109.7 . .
C22 C23 H23A 109.7 . .
O10 C23 H23B 109.7 . .
C22 C23 H23B 109.7 . .
H23A C23 H23B 108.2 . .
N2 C24 C25 111.9(8) . .
N2 C24 H24A 109.2 . .
C25 C24 H24A 109.2 . .
N2 C24 H24B 109.2 . .
C25 C24 H24B 109.2 . .
H24A C24 H24B 107.9 . .
O11 C25 C24 108.2(8) . .
O11 C25 H25A 110.1 . .
C24 C25 H25A 110.1 . .
O11 C25 H25B 110.1 . .
C24 C25 H25B 110.1 . .
H25A C25 H25B 108.4 . .
C27 C26 N2 111.3(9) . .
C27 C26 H26A 109.4 . .
N2 C26 H26A 109.4 . .
C27 C26 H26B 109.4 . .
N2 C26 H26B 109.4 . .
H26A C26 H26B 108.0 . .
O12 C27 C26 112.3(8) . .
O12 C27 H27A 109.1 . .
C26 C27 H27A 109.1 . .
O12 C27 H27B 109.1 . .
C26 C27 H27B 109.1 . .
H27A C27 H27B 107.9 . .
C18 N1 C20 111.6(8) . .
C18 N1 C16 111.4(7) . .
C20 N1 C16 110.1(7) . .
C18 N1 Tb1 107.1(6) . .
C20 N1 Tb1 110.8(6) . .
C16 N1 Tb1 105.6(6) . .
C24 N2 C22 111.3(8) . .
C24 N2 C26 110.5(7) . .
C22 N2 C26 110.8(8) . .
C24 N2 Tb1 105.3(6) . .
C22 N2 Tb1 107.9(5) . .
C26 N2 Tb1 111.0(6) . .
N4 N3 Fe1 127.2(6) . .
N4 N3 Fe2 125.8(7) . 2_655
Fe1 N3 Fe2 101.6(4) . 2_655
N5 N4 N3 176.3(16) . .
N7 N6 Fe2 116.2(6) . 2_655
N7 N6 Fe1 118.2(6) . .
Fe2 N6 Fe1 99.7(4) 2_655 .
N8 N7 N6 177.8(9) . .
C1 O1 Fe1 137.6(8) . .
C6 O3 Fe2 129.4(6) . .
C6 O4 Fe1 132.1(6) . 2_655
C11 O5 Fe2 132.8(8) . .
C17 O7 Fe1 128.8(5) . .
C17 O7 Tb1 126.2(5) . .
Fe1 O7 Tb1 105.0(3) . .
C19 O8 Fe2 122.1(5) . .
C19 O8 Tb1 125.6(5) . .
Fe2 O8 Tb1 105.1(3) . .
C21 O9 Tb1 115.8(5) . .
C21 O9 H9 114.2 . .
Tb1 O9 H9 119.2 . .
C23 O10 Fe1 120.6(6) . .
C23 O10 Tb1 125.1(5) . .
Fe1 O10 Tb1 105.0(3) . .
C25 O11 Fe2 130.6(6) . .
C25 O11 Tb1 125.2(5) . .
Fe2 O11 Tb1 104.1(3) . .
C27 O12 Tb1 115.5(5) . .
C27 O12 H12 111.2 . .
Tb1 O12 H12 114.3 . .

loop_
_geom_bond_atom_site_label_1
_geom_bond_atom_site_label_2
_geom_bond_distance
_geom_bond_site_symmetry_2
Tb1 O8 2.290(6) .
Tb1 O10 2.294(6) .
Tb1 O7 2.313(6) .
Tb1 O11 2.337(6) .
Tb1 O12 2.389(6) .
Tb1 O9 2.398(6) .
Tb1 N2 2.580(9) .
Tb1 N1 2.608(8) .
Tb1 Fe1 3.3780(15) .
Tb1 Fe2 3.3874(13) .
Fe1 O7 1.936(7) .
Fe1 O10 1.955(6) .
Fe1 O1 1.977(6) .
Fe1 O4 2.023(6) 2_655
Fe1 N3 2.076(8) .
Fe1 N6 2.112(8) .
Fe2 O11 1.947(6) .
Fe2 O5 1.961(7) .
Fe2 O8 1.970(6) .
Fe2 O3 2.061(6) .
Fe2 N3 2.079(8) 2_655
Fe2 N6 2.100(9) 2_655
C1 O2 1.230(12) .
C1 O1 1.269(11) .
C1 C2 1.536(15) .
C2 C4 1.516(14) .
C2 C5 1.518(17) .
C2 C3 1.518(13) .
C3 H3A 0.9800 .
C3 H3B 0.9800 .
C3 H3C 0.9800 .
C4 H4A 0.9800 .
C4 H4B 0.9800 .
C4 H4C 0.9800 .
C5 H5A 0.9800 .
C5 H5B 0.9800 .
C5 H5C 0.9800 .
C6 O4 1.266(11) .
C6 O3 1.269(11) .
C6 C7 1.520(14) .
C7 C8 1.476(15) .
C7 C9' 1.527(10) .
C7 C10 1.528(10) .
C7 C9 1.561(10) .
C7 C10' 1.562(10) .
C8 H8A 0.9800 .
C8 H8B 0.9800 .
C8 H8C 0.9800 .
C9 H9A 0.9800 .
C9 H9B 0.9800 .
C9 H9C 0.9800 .
C9' H9'1 0.9800 .
C9' H9'2 0.9800 .
C9' H9'3 0.9800 .
C10 H10A 0.9800 .
C10 H10B 0.9800 .
C10 H10C 0.9800 .
C10' H10D 0.9800 .
C10' H10E 0.9800 .
C10' H10F 0.9800 .
C11 O6 1.279(13) .
C11 O5 1.282(13) .
C11 C12 1.555(15) .
C12 C15 1.520(16) .
C12 C13 1.556(17) .
C12 C14 1.578(16) .
C13 H13A 0.9800 .
C13 H13B 0.9800 .
C13 H13C 0.9800 .
C14 H14A 0.9800 .
C14 H14B 0.9800 .
C14 H14C 0.9800 .
C15 H15A 0.9800 .
C15 H15B 0.9800 .
C15 H15C 0.9800 .
C16 N1 1.489(11) .
C16 C17 1.522(13) .
C16 H16A 0.9900 .
C16 H16B 0.9900 .
C17 O7 1.418(11) .
C17 H17A 0.9900 .
C17 H17B 0.9900 .
C18 N1 1.477(11) .
C18 C19 1.511(12) .
C18 H18A 0.9900 .
C18 H18B 0.9900 .
C19 O8 1.404(11) .
C19 H19A 0.9900 .
C19 H19B 0.9900 .
C20 N1 1.481(12) .
C20 C21 1.503(13) .
C20 H20A 0.9900 .
C20 H20B 0.9900 .
C21 O9 1.434(12) .
C21 H21A 0.9900 .
C21 H21B 0.9900 .
C22 N2 1.488(13) .
C22 C23 1.517(13) .
C22 H22A 0.9900 .
C22 H22B 0.9900 .
C23 O10 1.417(12) .
C23 H23A 0.9900 .
C23 H23B 0.9900 .
C24 N2 1.466(12) .
C24 C25 1.537(13) .
C24 H24A 0.9900 .
C24 H24B 0.9900 .
C25 O11 1.423(11) .
C25 H25A 0.9900 .
C25 H25B 0.9900 .
C26 C27 1.471(15) .
C26 N2 1.502(11) .
C26 H26A 0.9900 .
C26 H26B 0.9900 .
C27 O12 1.432(12) .
C27 H27A 0.9900 .
C27 H27B 0.9900 .
N3 N4 1.245(14) .
N3 Fe2 2.079(8) 2_655
N4 N5 1.131(15) .
N6 N7 1.255(13) .
N6 Fe2 2.100(9) 2_655
N7 N8 1.221(12) .
O4 Fe1 2.023(6) 2_655
O9 H9 0.9001 .
O12 H12 0.9001 .

loop_
_geom_hbond_atom_site_label_D
_geom_hbond_atom_site_label_H
_geom_hbond_atom_site_label_A
_geom_hbond_distance_DH
_geom_hbond_distance_HA
_geom_hbond_distance_DA
_geom_hbond_angle_DHA
O9 H9 O6 0.90 1.71 2.575(9) 160.9
O12 H12 O2 0.90 1.70 2.593(9) 170.7
